data_7058837
loop_
_publ_author_name
'Vinayak, Richa'
'Nayek, Hari Pada'

_publ_section_title
;
 Selective sensing of a Cu(ii) ion by organotin anchored keto-enamine
 ligands
;
_journal_issue 40
_journal_name_full 'New Journal of Chemistry'
_journal_page_first 16050
_journal_paper_doi 10.1039/C9NJ03204E
_journal_volume 43
_journal_year 2019
_chemical_formula_sum 'C100 H128 N4 O14 Sn4'
_chemical_formula_weight 2084.82
_space_group_crystal_system triclinic
_space_group_IT_number 2
_space_group_name_Hall '-P 1'
_space_group_name_H-M_alt 'P -1'
_symmetry_space_group_name_Hall '-P 1'
_symmetry_space_group_name_H-M 'P -1'
_atom_sites_solution_hydrogens geom
_audit_creation_method SHELXL-2016/6
_audit_update_record
;
2019-09-18 deposited with the CCDC.    2019-09-20 downloaded from the CCDC.
;
_cell_angle_alpha 78.369(3)
_cell_angle_beta 74.699(2)
_cell_angle_gamma 68.198(3)
_cell_formula_units_Z 1
_cell_length_a 11.4406(3)
_cell_length_b 13.4384(5)
_cell_length_c 17.7025(5)
_cell_measurement_reflns_used 35969
_cell_measurement_temperature 293(2)
_cell_measurement_theta_max 26.998
_cell_measurement_theta_min 2.503
_cell_volume 2421.03(14)
_computing_cell_refinement 'CrysAlisPro 1.171.39.29c (Rigaku OD, 2017)'
_computing_data_collection 'CrysAlisPro 1.171.39.29c (Rigaku OD, 2017)'
_computing_data_reduction 'CrysAlisPro 1.171.39.29c (Rigaku OD, 2017)'
_computing_molecular_graphics 'Diamond 3.0'
_computing_publication_material 'Word 2013'
_computing_structure_refinement 'SHELXL-2016/6 (Sheldrick, 2016)'
_computing_structure_solution 'CrysAlisPro 1.171.39.29c (Rigaku OD, 2017)'
_diffrn_ambient_temperature 293(2)
_diffrn_measured_fraction_theta_full 0.998
_diffrn_measured_fraction_theta_max 0.994
_diffrn_measurement_device_type 'SuperNova, Single source at offset/far, EosS2'
_diffrn_radiation_type MoK\a
_diffrn_radiation_wavelength 0.71073
_diffrn_reflns_av_R_equivalents 0.0559
_diffrn_reflns_av_unetI/netI 0.0599
_diffrn_reflns_Laue_measured_fraction_full 0.998
_diffrn_reflns_Laue_measured_fraction_max 0.994
_diffrn_reflns_limit_h_max 14
_diffrn_reflns_limit_h_min -14
_diffrn_reflns_limit_k_max 16
_diffrn_reflns_limit_k_min -16
_diffrn_reflns_limit_l_max 22
_diffrn_reflns_limit_l_min -22
_diffrn_reflns_number 35954
_diffrn_reflns_point_group_measured_fraction_full 0.998
_diffrn_reflns_point_group_measured_fraction_max 0.994
_diffrn_reflns_theta_full 25.242
_diffrn_reflns_theta_max 26.997
_diffrn_reflns_theta_min 2.952
_diffrn_source 'micro-focus sealed X-ray tube'
_exptl_absorpt_coefficient_mu 1.082
_exptl_absorpt_correction_type none
_exptl_crystal_colour colourless
_exptl_crystal_density_diffrn 1.430
_exptl_crystal_description prism
_exptl_crystal_F_000 1068
_exptl_crystal_size_max 0.20
_exptl_crystal_size_mid 0.16
_exptl_crystal_size_min 0.14
_refine_diff_density_max 1.054
_refine_diff_density_min -0.741
_refine_diff_density_rms 0.091
_refine_ls_extinction_method none
_refine_ls_goodness_of_fit_ref 1.050
_refine_ls_hydrogen_treatment constr
_refine_ls_matrix_type full
_refine_ls_number_parameters 612
_refine_ls_number_reflns 10506
_refine_ls_number_restraints 283
_refine_ls_restrained_S_all 1.052
_refine_ls_R_factor_all 0.0535
_refine_ls_R_factor_gt 0.0370
_refine_ls_shift/su_max 0.001
_refine_ls_shift/su_mean 0.000
_refine_ls_structure_factor_coef Fsqd
_refine_ls_weighting_details 'w=1/[\s^2^(Fo^2^)+(0.0312P)^2^] where P=(Fo^2^+2Fc^2^)/3'
_refine_ls_weighting_scheme calc
_refine_ls_wR_factor_gt 0.0766
_refine_ls_wR_factor_ref 0.0825
_reflns_Friedel_coverage 0.000
_reflns_number_gt 8252
_reflns_number_total 10506
_reflns_threshold_expression 'I > 2\s(I)'
_cod_data_source_file c9nj03204e2.cif
_cod_data_source_block 1
_cod_depositor_comments 'Adding full bibliography for 7058835--7058837.cif.'
_cod_original_cell_volume 2421.02(14)
_cod_database_code 7058837
_shelx_shelxl_version_number 2016/6
_shelx_space_group_comment
;
The symmetry employed for this shelxl refinement is uniquely defined
by the following loop, which should always be used as a source of
symmetry information in preference to the above space-group names.
They are only intended as comments.
;

loop_
_space_group_symop_operation_xyz
'x, y, z'
'-x, -y, -z'

loop_
_atom_site_label
_atom_site_type_symbol
_atom_site_fract_x
_atom_site_fract_y
_atom_site_fract_z
_atom_site_U_iso_or_equiv
_atom_site_adp_type
_atom_site_occupancy
_atom_site_site_symmetry_order
_atom_site_calc_flag
_atom_site_refinement_flags_posn
_atom_site_refinement_flags_adp
_atom_site_refinement_flags_occupancy
_atom_site_disorder_assembly
_atom_site_disorder_group
C1 C 1.3758(3) 0.2877(3) 0.36852(17) 0.0340(7) Uani 1 1 d . . . . .
H1A H 1.362033 0.312491 0.315146 0.041 Uiso 1 1 calc R U . . .
H1B H 1.392894 0.343558 0.386491 0.041 Uiso 1 1 calc R U . . .
C2 C 1.4930(3) 0.1865(3) 0.36712(19) 0.0396(8) Uani 1 1 d . . . . .
H2A H 1.474538 0.129206 0.352114 0.048 Uiso 1 1 calc R U . . .
H2B H 1.510586 0.164188 0.419769 0.048 Uiso 1 1 calc R U . . .
C3 C 1.6122(3) 0.2022(3) 0.3101(2) 0.0565(11) Uani 1 1 d D . . . .
H3AA H 1.624882 0.265087 0.320791 0.068 Uiso 0.80(4) 1 calc R U P A 1
H3AB H 1.599226 0.215113 0.256519 0.068 Uiso 0.80(4) 1 calc R U P A 1
H3BC H 1.649670 0.237758 0.334919 0.068 Uiso 0.20(4) 1 calc R U P A 2
H3BD H 1.586930 0.248970 0.263514 0.068 Uiso 0.20(4) 1 calc R U P A 2
C4 C 1.7329(8) 0.1030(7) 0.3177(11) 0.082(4) Uani 0.80(4) 1 d D . P A 1
H4A H 1.739481 0.084145 0.372066 0.124 Uiso 0.80(4) 1 calc R U P A 1
H4B H 1.807863 0.119362 0.287282 0.124 Uiso 0.80(4) 1 calc R U P A 1
H4C H 1.726898 0.043551 0.298509 0.124 Uiso 0.80(4) 1 calc R U P A 1
C5 C 1.1303(3) 0.1388(3) 0.48976(17) 0.0353(7) Uani 1 1 d . . . . .
H5A H 1.072507 0.140307 0.457762 0.042 Uiso 1 1 calc R U . . .
H5B H 1.201439 0.071240 0.484748 0.042 Uiso 1 1 calc R U . . .
C6 C 1.0583(3) 0.1389(3) 0.57577(17) 0.0353(7) Uani 1 1 d . . . . .
H6A H 0.998698 0.211047 0.584266 0.042 Uiso 1 1 calc R U . . .
H6B H 1.119489 0.119918 0.609579 0.042 Uiso 1 1 calc R U . . .
C7 C 0.9834(3) 0.0595(3) 0.59895(19) 0.0464(9) Uani 1 1 d . . . . .
H7A H 0.925338 0.076621 0.563343 0.056 Uiso 1 1 calc R U . . .
H7B H 1.043795 -0.012876 0.592295 0.056 Uiso 1 1 calc R U . . .
C8 C 0.9060(3) 0.0609(3) 0.6832(2) 0.0556(10) Uani 1 1 d . . . . .
H8A H 0.861830 0.009702 0.693739 0.083 Uiso 1 1 calc R U . . .
H8B H 0.962944 0.042245 0.719017 0.083 Uiso 1 1 calc R U . . .
H8C H 0.844379 0.131824 0.690038 0.083 Uiso 1 1 calc R U . . .
C9 C 0.9949(3) 0.5858(3) 0.32620(17) 0.0359(7) Uani 1 1 d . . . . .
H9A H 0.978753 0.561956 0.282940 0.043 Uiso 1 1 calc R U . . .
H9B H 0.946787 0.662353 0.326138 0.043 Uiso 1 1 calc R U . . .
C10 C 1.1357(3) 0.5712(3) 0.30973(17) 0.0406(8) Uani 1 1 d . . . . .
H10A H 1.185462 0.496714 0.301140 0.049 Uiso 1 1 calc R U . . .
H10B H 1.155564 0.585567 0.355554 0.049 Uiso 1 1 calc R U . . .
C11 C 1.1755(3) 0.6448(3) 0.23821(19) 0.0479(9) Uani 1 1 d . . . . .
H11A H 1.159621 0.627476 0.192060 0.057 Uiso 1 1 calc R U . . .
H11B H 1.121747 0.718839 0.245630 0.057 Uiso 1 1 calc R U . . .
C12 C 1.3147(3) 0.6365(3) 0.2228(2) 0.0620(11) Uani 1 1 d . . . . .
H12A H 1.332793 0.684997 0.177054 0.093 Uiso 1 1 calc R U . . .
H12B H 1.330950 0.655432 0.267571 0.093 Uiso 1 1 calc R U . . .
H12C H 1.368867 0.563962 0.213940 0.093 Uiso 1 1 calc R U . . .
C13 C 0.8250(3) 0.3898(3) 0.47960(18) 0.0337(7) Uani 1 1 d D U . . .
H13A H 0.833536 0.350968 0.436718 0.040 Uiso 0.759(8) 1 calc R U P B 1
H13B H 0.871423 0.338012 0.517482 0.040 Uiso 0.759(8) 1 calc R U P B 1
H13C H 0.880782 0.323196 0.457871 0.040 Uiso 0.241(8) 1 calc R U P B 2
H13D H 0.822285 0.376297 0.535866 0.040 Uiso 0.241(8) 1 calc R U P B 2
C14 C 0.6867(3) 0.4279(4) 0.5185(3) 0.0404(13) Uani 0.759(8) 1 d D U P B 1
H14A H 0.636842 0.472956 0.479932 0.048 Uiso 0.759(8) 1 calc R U P B 1
H14B H 0.674700 0.471748 0.559126 0.048 Uiso 0.759(8) 1 calc R U P B 1
C15 C 0.6370(5) 0.3353(4) 0.5553(4) 0.0514(14) Uani 0.759(8) 1 d D U P B 1
H15A H 0.687654 0.290262 0.593514 0.062 Uiso 0.759(8) 1 calc R U P B 1
H15B H 0.548737 0.364465 0.583479 0.062 Uiso 0.759(8) 1 calc R U P B 1
C16 C 0.6414(8) 0.2663(8) 0.4970(4) 0.081(2) Uani 0.759(8) 1 d D U P B 1
H16A H 0.590354 0.309791 0.459398 0.121 Uiso 0.759(8) 1 calc R U P B 1
H16B H 0.607943 0.209994 0.524246 0.121 Uiso 0.759(8) 1 calc R U P B 1
H16C H 0.728860 0.234812 0.470103 0.121 Uiso 0.759(8) 1 calc R U P B 1
C17 C 1.1108(3) 0.2638(3) 0.30469(17) 0.0347(4) Uani 1 1 d . . . . .
C18 C 1.0175(3) 0.2845(2) 0.25314(16) 0.0297(7) Uani 1 1 d . . . . .
C19 C 0.8993(3) 0.3668(3) 0.26340(17) 0.0374(8) Uani 1 1 d . . . . .
H19 H 0.879189 0.412717 0.301311 0.045 Uiso 1 1 calc R U . . .
C20 C 0.8115(3) 0.3817(3) 0.21874(18) 0.0398(8) Uani 1 1 d . . . . .
H20 H 0.732403 0.436734 0.227323 0.048 Uiso 1 1 calc R U . . .
C21 C 0.8392(3) 0.3154(3) 0.16077(17) 0.0352(7) Uani 1 1 d . . . . .
C22 C 0.9588(3) 0.2328(3) 0.14962(17) 0.0356(7) Uani 1 1 d . . . . .
H22 H 0.979965 0.187846 0.110892 0.043 Uiso 1 1 calc R U . . .
C23 C 1.0449(3) 0.2179(3) 0.19549(16) 0.0332(7) Uani 1 1 d . . . . .
H23 H 1.123366 0.161984 0.187862 0.040 Uiso 1 1 calc R U . . .
C24 C 0.8710(3) 0.2854(3) -0.00973(18) 0.0457(9) Uani 1 1 d . . . . .
H24A H 0.857197 0.278495 -0.059321 0.069 Uiso 1 1 calc R U . . .
H24B H 0.910213 0.339635 -0.017126 0.069 Uiso 1 1 calc R U . . .
H24C H 0.926671 0.217665 0.010532 0.069 Uiso 1 1 calc R U . . .
C25 C 0.7444(3) 0.3175(3) 0.04768(17) 0.0336(7) Uani 1 1 d . . . . .
C26 C 0.6319(3) 0.3359(3) 0.02450(17) 0.0343(7) Uani 1 1 d . . . . .
H26 H 0.637816 0.324755 -0.026751 0.041 Uiso 1 1 calc R U . . .
C27 C 0.5070(3) 0.3707(3) 0.07341(17) 0.0345(7) Uani 1 1 d . . . . .
C28 C 0.3907(3) 0.3854(2) 0.04256(17) 0.0324(7) Uani 1 1 d . . . . .
C29 C 0.2732(3) 0.4023(3) 0.09598(19) 0.0419(8) Uani 1 1 d . . . . .
H29 H 0.268264 0.405119 0.148835 0.050 Uiso 1 1 calc R U . . .
C30 C 0.1629(3) 0.4151(3) 0.0699(2) 0.0466(9) Uani 1 1 d . . . . .
H30 H 0.084610 0.425950 0.105614 0.056 Uiso 1 1 calc R U . . .
C31 C 0.1689(3) 0.4117(3) -0.0079(2) 0.0434(8) Uani 1 1 d . . . . .
H31 H 0.095220 0.419720 -0.024800 0.052 Uiso 1 1 calc R U . . .
C32 C 0.2846(3) 0.3963(3) -0.0610(2) 0.0468(9) Uani 1 1 d . . . . .
H32 H 0.288895 0.394417 -0.113909 0.056 Uiso 1 1 calc R U . . .
C33 C 0.3946(3) 0.3837(3) -0.03576(18) 0.0413(8) Uani 1 1 d . . . . .
H33 H 0.472143 0.374028 -0.072114 0.050 Uiso 1 1 calc R U . . .
C34 C 0.6837(3) 0.7238(2) 0.40982(17) 0.0289(7) Uani 1 1 d . . . . .
C35 C 0.6085(2) 0.7828(2) 0.34831(16) 0.0279(7) Uani 1 1 d . . . . .
C36 C 0.5419(3) 0.8923(3) 0.34643(17) 0.0331(7) Uani 1 1 d . . . . .
H36 H 0.544628 0.929705 0.384419 0.040 Uiso 1 1 calc R U . . .
C37 C 0.4711(3) 0.9476(3) 0.28909(17) 0.0346(7) Uani 1 1 d . . . . .
H37 H 0.424139 1.020811 0.289966 0.042 Uiso 1 1 calc R U . . .
C38 C 0.4705(3) 0.8934(3) 0.23047(16) 0.0310(7) Uani 1 1 d . . . . .
C39 C 0.5328(3) 0.7828(3) 0.23335(17) 0.0345(7) Uani 1 1 d . . . . .
H39 H 0.528995 0.745425 0.195715 0.041 Uiso 1 1 calc R U . . .
C40 C 0.6004(3) 0.7280(3) 0.29172(17) 0.0336(7) Uani 1 1 d . . . . .
H40 H 0.641058 0.653690 0.293447 0.040 Uiso 1 1 calc R U . . .
C41 C 0.4652(3) 1.1097(3) 0.14100(19) 0.0424(8) Uani 1 1 d . . . . .
H41A H 0.484515 1.156245 0.094270 0.064 Uiso 1 1 calc R U . . .
H41B H 0.543438 1.064950 0.157899 0.064 Uiso 1 1 calc R U . . .
H41C H 0.408487 1.152634 0.181973 0.064 Uiso 1 1 calc R U . . .
C42 C 0.4020(3) 1.0408(2) 0.12381(17) 0.0308(7) Uani 1 1 d . . . . .
C43 C 0.3391(3) 1.0723(3) 0.06158(16) 0.0335(7) Uani 1 1 d . . . . .
H43 H 0.334889 1.139002 0.032530 0.040 Uiso 1 1 calc R U . . .
C44 C 0.2809(3) 1.0096(3) 0.03936(18) 0.0368(8) Uani 1 1 d D . . . .
C45 C 0.2082(5) 1.0491(5) -0.0274(3) 0.040(2) Uani 0.497(5) 1 d DG U P C 1
C50A C 0.1197(6) 1.0036(4) -0.0321(3) 0.0516(17) Uani 0.497(5) 1 d G U P C 1
H50A H 0.099840 0.952062 0.007788 0.062 Uiso 0.497(5) 1 calc R U P C 1
C49A C 0.0608(6) 1.0351(5) -0.0965(3) 0.0577(17) Uani 0.497(5) 1 d G U P C 1
H49A H 0.001555 1.004627 -0.099715 0.069 Uiso 0.497(5) 1 calc R U P C 1
C48 C 0.0904(5) 1.1121(5) -0.1562(3) 0.0523(19) Uani 0.497(5) 1 d G U P C 1
H48 H 0.051010 1.133142 -0.199300 0.063 Uiso 0.497(5) 1 calc R U P C 1
C47 C 0.1789(6) 1.1576(5) -0.1515(3) 0.0400(18) Uani 0.497(5) 1 d G U P C 1
H47 H 0.198750 1.209091 -0.191383 0.048 Uiso 0.497(5) 1 calc R U P C 1
C46 C 0.2378(5) 1.1261(5) -0.0871(4) 0.0357(17) Uani 0.497(5) 1 d G U P C 1
H46 H 0.297036 1.156526 -0.083881 0.043 Uiso 0.497(5) 1 calc R U P C 1
N1 N 0.7411(2) 0.3318(2) 0.12113(14) 0.0358(6) Uani 1 1 d . . . . .
H1 H 0.664639 0.355461 0.149156 0.043 Uiso 1 1 calc R U . . .
N2 N 0.4066(2) 0.9452(2) 0.16780(14) 0.0351(6) Uani 1 1 d . . . . .
H2 H 0.364663 0.911196 0.155877 0.042 Uiso 1 1 calc R U . . .
O1 O 1.08049(17) 0.33143(16) 0.35546(11) 0.0302(5) Uani 1 1 d . . . . .
O2 O 1.21067(18) 0.18452(17) 0.29983(11) 0.0347(4) Uani 1 1 d . . . . .
O3 O 0.4895(2) 0.3887(2) 0.14292(12) 0.0467(6) Uani 1 1 d . . . . .
O4 O 1.08853(16) 0.41079(16) 0.48037(11) 0.0271(4) Uani 1 1 d . . . . .
O5 O 1.29510(18) 0.22196(16) 0.54802(11) 0.0327(5) Uani 1 1 d . . . . .
O6 O 0.72661(18) 0.62178(17) 0.41510(12) 0.0350(5) Uani 1 1 d . . . . .
O7 O 0.2781(2) 0.9197(2) 0.07563(14) 0.0543(7) Uani 1 1 d . . . . .
Sn1 Sn 1.20463(2) 0.26745(2) 0.44171(2) 0.02615(7) Uani 1 1 d . . . . .
Sn2 Sn 0.91991(2) 0.50443(2) 0.43342(2) 0.02407(7) Uani 1 1 d . . . . .
C45A C 0.2332(5) 1.0498(5) -0.0375(2) 0.0311(16) Uani 0.503(5) 1 d DG U P C 2
C50B C 0.2055(5) 0.9760(4) -0.0686(3) 0.0491(16) Uani 0.503(5) 1 d G U P C 2
H50B H 0.220017 0.905834 -0.043731 0.059 Uiso 0.503(5) 1 calc R U P C 2
C49B C 0.1562(6) 1.0071(4) -0.1368(3) 0.0561(16) Uani 0.503(5) 1 d G U P C 2
H49B H 0.137622 0.957693 -0.157552 0.067 Uiso 0.503(5) 1 calc R U P C 2
C48A C 0.1345(5) 1.1119(5) -0.1739(2) 0.0451(18) Uani 0.503(5) 1 d G U P C 2
H48A H 0.101447 1.132721 -0.219488 0.054 Uiso 0.503(5) 1 calc R U P C 2
C47A C 0.1622(6) 1.1857(3) -0.1428(3) 0.0417(19) Uani 0.503(5) 1 d G U P C 2
H47A H 0.147667 1.255891 -0.167605 0.050 Uiso 0.503(5) 1 calc R U P C 2
C46A C 0.2115(6) 1.1547(4) -0.0746(4) 0.0337(17) Uani 0.503(5) 1 d G U P C 2
H46A H 0.230063 1.204033 -0.053784 0.040 Uiso 0.503(5) 1 calc R U P C 2
C14A C 0.6919(10) 0.4078(14) 0.4695(12) 0.055(3) Uani 0.241(8) 1 d D U P B 2
H14C H 0.696262 0.408404 0.413970 0.066 Uiso 0.241(8) 1 calc R U P B 2
H14D H 0.637361 0.479110 0.483632 0.066 Uiso 0.241(8) 1 calc R U P B 2
C15A C 0.6252(16) 0.3281(12) 0.5157(15) 0.054(3) Uani 0.241(8) 1 d D U P B 2
H15C H 0.605999 0.335852 0.571350 0.065 Uiso 0.241(8) 1 calc R U P B 2
H15D H 0.544086 0.346096 0.499827 0.065 Uiso 0.241(8) 1 calc R U P B 2
C16A C 0.704(2) 0.2121(14) 0.5037(16) 0.071(5) Uani 0.241(8) 1 d D U P B 2
H16D H 0.748064 0.207815 0.449553 0.107 Uiso 0.241(8) 1 calc R U P B 2
H16E H 0.648446 0.169683 0.517058 0.107 Uiso 0.241(8) 1 calc R U P B 2
H16F H 0.766009 0.184913 0.536919 0.107 Uiso 0.241(8) 1 calc R U P B 2
C4A C 1.714(4) 0.095(2) 0.285(3) 0.082(4) Uani 0.20(4) 1 d D . P A 2
H4AA H 1.743486 0.050113 0.330574 0.124 Uiso 0.20(4) 1 calc R U P A 2
H4AB H 1.785980 0.109574 0.247916 0.124 Uiso 0.20(4) 1 calc R U P A 2
H4AC H 1.677671 0.059121 0.261052 0.124 Uiso 0.20(4) 1 calc R U P A 2

loop_
_atom_site_aniso_label
_atom_site_aniso_U_11
_atom_site_aniso_U_22
_atom_site_aniso_U_33
_atom_site_aniso_U_23
_atom_site_aniso_U_13
_atom_site_aniso_U_12
C1 0.0286(15) 0.0345(19) 0.0367(17) -0.0014(14) -0.0073(12) -0.0090(14)
C2 0.0323(16) 0.032(2) 0.050(2) 0.0012(15) -0.0125(14) -0.0066(15)
C3 0.0291(17) 0.056(3) 0.067(2) 0.004(2) -0.0029(16) -0.0053(18)
C4 0.029(3) 0.067(4) 0.122(9) -0.001(4) -0.001(4) 0.001(3)
C5 0.0399(17) 0.0321(19) 0.0370(18) -0.0027(14) -0.0120(13) -0.0134(15)
C6 0.0420(17) 0.0280(18) 0.0381(18) -0.0002(14) -0.0170(14) -0.0102(15)
C7 0.052(2) 0.052(2) 0.045(2) -0.0010(17) -0.0147(16) -0.0273(19)
C8 0.055(2) 0.058(3) 0.053(2) 0.0004(19) -0.0067(17) -0.024(2)
C9 0.0404(17) 0.035(2) 0.0326(17) 0.0057(14) -0.0158(13) -0.0123(15)
C10 0.0407(18) 0.048(2) 0.0299(17) 0.0001(15) -0.0086(13) -0.0128(17)
C11 0.055(2) 0.056(3) 0.0353(19) -0.0008(16) -0.0037(15) -0.0281(19)
C12 0.064(3) 0.074(3) 0.053(2) -0.016(2) 0.0071(19) -0.038(2)
C13 0.0340(16) 0.0314(18) 0.0410(17) -0.0005(14) -0.0145(13) -0.0143(14)
C14 0.030(2) 0.037(3) 0.048(3) 0.001(2) -0.0049(19) -0.0105(19)
C15 0.043(2) 0.050(3) 0.061(3) -0.002(3) -0.003(2) -0.024(2)
C16 0.078(5) 0.097(7) 0.093(5) -0.027(5) 0.003(4) -0.064(5)
C17 0.0354(9) 0.0326(11) 0.0326(10) -0.0051(8) -0.0114(8) -0.0038(8)
C18 0.0289(15) 0.0329(19) 0.0267(15) -0.0037(13) -0.0089(12) -0.0076(14)
C19 0.0383(17) 0.041(2) 0.0341(17) -0.0120(14) -0.0153(13) -0.0057(16)
C20 0.0313(16) 0.044(2) 0.0417(19) -0.0144(16) -0.0143(13) -0.0009(16)
C21 0.0404(17) 0.040(2) 0.0316(17) -0.0002(14) -0.0156(13) -0.0170(16)
C22 0.0446(18) 0.0327(19) 0.0319(17) -0.0091(14) -0.0134(13) -0.0090(16)
C23 0.0322(16) 0.0313(19) 0.0304(16) -0.0014(13) -0.0085(12) -0.0040(14)
C24 0.0466(19) 0.066(3) 0.0313(18) 0.0004(16) -0.0142(14) -0.0258(19)
C25 0.0435(18) 0.0306(19) 0.0311(17) 0.0000(13) -0.0113(13) -0.0168(15)
C26 0.0431(18) 0.041(2) 0.0263(16) -0.0046(13) -0.0125(13) -0.0182(16)
C27 0.0448(18) 0.0301(19) 0.0317(18) 0.0020(14) -0.0141(13) -0.0148(15)
C28 0.0398(17) 0.0269(18) 0.0317(17) 0.0024(13) -0.0123(13) -0.0122(15)
C29 0.0458(19) 0.043(2) 0.0351(18) 0.0050(15) -0.0132(14) -0.0142(17)
C30 0.0371(18) 0.050(2) 0.047(2) 0.0052(17) -0.0106(15) -0.0121(17)
C31 0.0377(18) 0.039(2) 0.057(2) -0.0001(17) -0.0229(16) -0.0109(16)
C32 0.048(2) 0.053(2) 0.044(2) -0.0067(17) -0.0219(16) -0.0134(19)
C33 0.0339(17) 0.050(2) 0.0403(19) -0.0063(16) -0.0118(14) -0.0111(16)
C34 0.0278(15) 0.0240(18) 0.0383(17) 0.0043(13) -0.0173(12) -0.0096(14)
C35 0.0212(14) 0.0274(18) 0.0339(16) 0.0018(13) -0.0108(11) -0.0061(13)
C36 0.0352(16) 0.0299(19) 0.0338(17) -0.0001(13) -0.0139(13) -0.0077(15)
C37 0.0344(16) 0.0261(18) 0.0371(18) -0.0030(14) -0.0119(13) -0.0004(14)
C38 0.0259(15) 0.0329(19) 0.0314(16) 0.0022(13) -0.0114(12) -0.0058(14)
C39 0.0369(17) 0.032(2) 0.0375(18) -0.0050(14) -0.0143(13) -0.0097(15)
C40 0.0312(16) 0.0246(18) 0.0447(18) -0.0016(14) -0.0161(13) -0.0046(14)
C41 0.053(2) 0.039(2) 0.0389(19) 0.0049(15) -0.0178(15) -0.0182(18)
C42 0.0281(15) 0.0263(18) 0.0305(16) -0.0005(13) -0.0054(12) -0.0026(14)
C43 0.0367(16) 0.0280(18) 0.0291(16) 0.0009(13) -0.0082(13) -0.0045(15)
C44 0.0401(18) 0.029(2) 0.0372(18) 0.0008(15) -0.0161(14) -0.0040(15)
C45 0.044(3) 0.035(3) 0.036(3) 0.000(3) -0.012(3) -0.005(3)
C50A 0.069(4) 0.043(3) 0.050(3) 0.003(3) -0.031(3) -0.018(3)
C49A 0.077(3) 0.049(3) 0.058(3) 0.001(3) -0.033(3) -0.023(3)
C48 0.063(4) 0.056(3) 0.040(3) -0.008(3) -0.023(3) -0.012(3)
C47 0.042(3) 0.045(4) 0.029(3) 0.001(3) -0.011(3) -0.011(3)
C46 0.035(3) 0.042(4) 0.029(3) -0.009(3) -0.007(3) -0.009(3)
N1 0.0348(14) 0.0407(17) 0.0351(15) -0.0102(12) -0.0129(11) -0.0094(13)
N2 0.0353(14) 0.0330(17) 0.0393(15) 0.0044(12) -0.0195(11) -0.0103(13)
O1 0.0286(10) 0.0302(12) 0.0328(11) -0.0071(9) -0.0143(8) -0.0037(9)
O2 0.0354(9) 0.0326(11) 0.0326(10) -0.0051(8) -0.0114(8) -0.0038(8)
O3 0.0433(13) 0.0610(17) 0.0335(13) -0.0114(11) -0.0145(10) -0.0074(12)
O4 0.0241(10) 0.0240(11) 0.0339(11) -0.0043(9) -0.0150(8) -0.0022(9)
O5 0.0335(11) 0.0289(13) 0.0363(12) -0.0010(9) -0.0193(9) -0.0046(10)
O6 0.0310(11) 0.0268(13) 0.0533(13) 0.0051(10) -0.0251(9) -0.0104(10)
O7 0.0792(18) 0.0447(16) 0.0526(15) 0.0129(12) -0.0402(13) -0.0276(14)
Sn1 0.02318(11) 0.02418(13) 0.02973(12) -0.00320(9) -0.01067(8) -0.00284(9)
Sn2 0.02383(11) 0.02320(13) 0.02676(11) 0.00011(8) -0.01287(8) -0.00605(9)
C45A 0.028(3) 0.035(3) 0.038(3) -0.003(3) -0.015(2) -0.015(3)
C50B 0.066(3) 0.042(3) 0.052(3) 0.014(3) -0.032(3) -0.029(3)
C49B 0.071(3) 0.056(3) 0.057(3) 0.002(3) -0.036(3) -0.028(3)
C48A 0.051(3) 0.049(3) 0.038(3) 0.009(3) -0.019(3) -0.021(3)
C47A 0.043(3) 0.043(4) 0.035(3) 0.000(3) -0.011(3) -0.011(3)
C46A 0.038(3) 0.031(3) 0.029(3) -0.007(3) -0.008(3) -0.007(3)
C14A 0.041(4) 0.044(5) 0.066(5) 0.009(5) -0.004(5) -0.011(4)
C15A 0.044(5) 0.048(5) 0.068(6) -0.001(6) -0.003(5) -0.021(5)
C16A 0.049(9) 0.053(10) 0.116(10) -0.010(9) -0.011(8) -0.026(7)
C4A 0.029(3) 0.067(4) 0.122(9) -0.001(4) -0.001(4) 0.001(3)

loop_
_atom_type_symbol
_atom_type_description
_atom_type_scat_dispersion_real
_atom_type_scat_dispersion_imag
_atom_type_scat_source
C C 0.0033 0.0016 'International Tables Vol C Tables 4.2.6.8 and 6.1.1.4'
H H 0.0000 0.0000 'International Tables Vol C Tables 4.2.6.8 and 6.1.1.4'
N N 0.0061 0.0033 'International Tables Vol C Tables 4.2.6.8 and 6.1.1.4'
O O 0.0106 0.0060 'International Tables Vol C Tables 4.2.6.8 and 6.1.1.4'
Sn Sn -0.6537 1.4246 'International Tables Vol C Tables 4.2.6.8 and 6.1.1.4'

loop_
_geom_angle_atom_site_label_1
_geom_angle_atom_site_label_2
_geom_angle_atom_site_label_3
_geom_angle
_geom_angle_site_symmetry_1
_geom_angle_site_symmetry_3
C2 C1 Sn1 114.2(2) . .
C2 C1 H1A 108.7 . .
Sn1 C1 H1A 108.7 . .
C2 C1 H1B 108.7 . .
Sn1 C1 H1B 108.7 . .
H1A C1 H1B 107.6 . .
C1 C2 C3 112.8(3) . .
C1 C2 H2A 109.0 . .
C3 C2 H2A 109.0 . .
C1 C2 H2B 109.0 . .
C3 C2 H2B 109.0 . .
H2A C2 H2B 107.8 . .
C2 C3 C4 111.5(4) . .
C2 C3 C4A 112.7(17) . .
C2 C3 H3AA 109.3 . .
C4 C3 H3AA 109.3 . .
C2 C3 H3AB 109.3 . .
C4 C3 H3AB 109.3 . .
H3AA C3 H3AB 108.0 . .
C2 C3 H3BC 109.0 . .
C4A C3 H3BC 109.0 . .
C2 C3 H3BD 109.0 . .
C4A C3 H3BD 109.0 . .
H3BC C3 H3BD 107.8 . .
C3 C4 H4A 109.5 . .
C3 C4 H4B 109.5 . .
H4A C4 H4B 109.5 . .
C3 C4 H4C 109.5 . .
H4A C4 H4C 109.5 . .
H4B C4 H4C 109.5 . .
C6 C5 Sn1 116.7(2) . .
C6 C5 H5A 108.1 . .
Sn1 C5 H5A 108.1 . .
C6 C5 H5B 108.1 . .
Sn1 C5 H5B 108.1 . .
H5A C5 H5B 107.3 . .
C5 C6 C7 112.4(3) . .
C5 C6 H6A 109.1 . .
C7 C6 H6A 109.1 . .
C5 C6 H6B 109.1 . .
C7 C6 H6B 109.1 . .
H6A C6 H6B 107.9 . .
C8 C7 C6 113.8(3) . .
C8 C7 H7A 108.8 . .
C6 C7 H7A 108.8 . .
C8 C7 H7B 108.8 . .
C6 C7 H7B 108.8 . .
H7A C7 H7B 107.7 . .
C7 C8 H8A 109.5 . .
C7 C8 H8B 109.5 . .
H8A C8 H8B 109.5 . .
C7 C8 H8C 109.5 . .
H8A C8 H8C 109.5 . .
H8B C8 H8C 109.5 . .
C10 C9 Sn2 116.9(2) . .
C10 C9 H9A 108.1 . .
Sn2 C9 H9A 108.1 . .
C10 C9 H9B 108.1 . .
Sn2 C9 H9B 108.1 . .
H9A C9 H9B 107.3 . .
C9 C10 C11 112.8(3) . .
C9 C10 H10A 109.0 . .
C11 C10 H10A 109.0 . .
C9 C10 H10B 109.0 . .
C11 C10 H10B 109.0 . .
H10A C10 H10B 107.8 . .
C12 C11 C10 114.1(3) . .
C12 C11 H11A 108.7 . .
C10 C11 H11A 108.7 . .
C12 C11 H11B 108.7 . .
C10 C11 H11B 108.7 . .
H11A C11 H11B 107.6 . .
C11 C12 H12A 109.5 . .
C11 C12 H12B 109.5 . .
H12A C12 H12B 109.5 . .
C11 C12 H12C 109.5 . .
H12A C12 H12C 109.5 . .
H12B C12 H12C 109.5 . .
C14 C13 Sn2 118.9(3) . .
C14A C13 Sn2 122.8(6) . .
C14 C13 H13A 107.6 . .
Sn2 C13 H13A 107.6 . .
C14 C13 H13B 107.6 . .
Sn2 C13 H13B 107.6 . .
H13A C13 H13B 107.0 . .
C14A C13 H13C 106.6 . .
Sn2 C13 H13C 106.6 . .
C14A C13 H13D 106.6 . .
Sn2 C13 H13D 106.6 . .
H13C C13 H13D 106.6 . .
C13 C14 C15 112.3(4) . .
C13 C14 H14A 109.2 . .
C15 C14 H14A 109.2 . .
C13 C14 H14B 109.2 . .
C15 C14 H14B 109.2 . .
H14A C14 H14B 107.9 . .
C16 C15 C14 114.0(5) . .
C16 C15 H15A 108.7 . .
C14 C15 H15A 108.7 . .
C16 C15 H15B 108.7 . .
C14 C15 H15B 108.7 . .
H15A C15 H15B 107.6 . .
C15 C16 H16A 109.5 . .
C15 C16 H16B 109.5 . .
H16A C16 H16B 109.5 . .
C15 C16 H16C 109.5 . .
H16A C16 H16C 109.5 . .
H16B C16 H16C 109.5 . .
O2 C17 O1 121.9(3) . .
O2 C17 C18 121.2(3) . .
O1 C17 C18 116.9(3) . .
C19 C18 C23 117.9(3) . .
C19 C18 C17 121.6(3) . .
C23 C18 C17 120.4(3) . .
C20 C19 C18 121.3(3) . .
C20 C19 H19 119.4 . .
C18 C19 H19 119.4 . .
C19 C20 C21 120.8(3) . .
C19 C20 H20 119.6 . .
C21 C20 H20 119.6 . .
C20 C21 C22 118.2(3) . .
C20 C21 N1 117.1(3) . .
C22 C21 N1 124.5(3) . .
C23 C22 C21 120.4(3) . .
C23 C22 H22 119.8 . .
C21 C22 H22 119.8 . .
C22 C23 C18 121.5(3) . .
C22 C23 H23 119.3 . .
C18 C23 H23 119.3 . .
C25 C24 H24A 109.5 . .
C25 C24 H24B 109.5 . .
H24A C24 H24B 109.5 . .
C25 C24 H24C 109.5 . .
H24A C24 H24C 109.5 . .
H24B C24 H24C 109.5 . .
N1 C25 C26 120.0(3) . .
N1 C25 C24 119.6(3) . .
C26 C25 C24 120.3(3) . .
C25 C26 C27 124.6(3) . .
C25 C26 H26 117.7 . .
C27 C26 H26 117.7 . .
O3 C27 C26 122.3(3) . .
O3 C27 C28 117.7(3) . .
C26 C27 C28 120.1(3) . .
C33 C28 C29 118.8(3) . .
C33 C28 C27 123.2(3) . .
C29 C28 C27 118.0(3) . .
C28 C29 C30 119.8(3) . .
C28 C29 H29 120.1 . .
C30 C29 H29 120.1 . .
C31 C30 C29 120.6(3) . .
C31 C30 H30 119.7 . .
C29 C30 H30 119.7 . .
C30 C31 C32 119.7(3) . .
C30 C31 H31 120.1 . .
C32 C31 H31 120.1 . .
C31 C32 C33 120.1(3) . .
C31 C32 H32 119.9 . .
C33 C32 H32 119.9 . .
C28 C33 C32 120.9(3) . .
C28 C33 H33 119.5 . .
C32 C33 H33 119.5 . .
O5 C34 O6 123.9(3) 2_766 .
O5 C34 C35 118.3(3) 2_766 .
O6 C34 C35 117.8(3) . .
C36 C35 C40 118.2(3) . .
C36 C35 C34 121.2(3) . .
C40 C35 C34 120.5(3) . .
C35 C36 C37 121.4(3) . .
C35 C36 H36 119.3 . .
C37 C36 H36 119.3 . .
C38 C37 C36 119.7(3) . .
C38 C37 H37 120.2 . .
C36 C37 H37 120.2 . .
C39 C38 C37 119.5(3) . .
C39 C38 N2 117.5(3) . .
C37 C38 N2 123.0(3) . .
C40 C39 C38 120.3(3) . .
C40 C39 H39 119.8 . .
C38 C39 H39 119.8 . .
C39 C40 C35 120.8(3) . .
C39 C40 H40 119.6 . .
C35 C40 H40 119.6 . .
C42 C41 H41A 109.5 . .
C42 C41 H41B 109.5 . .
H41A C41 H41B 109.5 . .
C42 C41 H41C 109.5 . .
H41A C41 H41C 109.5 . .
H41B C41 H41C 109.5 . .
N2 C42 C43 118.8(3) . .
N2 C42 C41 120.6(3) . .
C43 C42 C41 120.6(3) . .
C42 C43 C44 124.1(3) . .
C42 C43 H43 117.9 . .
C44 C43 H43 117.9 . .
O7 C44 C43 123.2(3) . .
O7 C44 C45 114.2(4) . .
C43 C44 C45 122.5(4) . .
O7 C44 C45A 119.8(3) . .
C43 C44 C45A 116.6(3) . .
C50A C45 C46 120.0 . .
C50A C45 C44 120.7(4) . .
C46 C45 C44 119.2(4) . .
C49A C50A C45 120.0 . .
C49A C50A H50A 120.0 . .
C45 C50A H50A 120.0 . .
C50A C49A C48 120.0 . .
C50A C49A H49A 120.0 . .
C48 C49A H49A 120.0 . .
C49A C48 C47 120.0 . .
C49A C48 H48 120.0 . .
C47 C48 H48 120.0 . .
C46 C47 C48 120.0 . .
C46 C47 H47 120.0 . .
C48 C47 H47 120.0 . .
C47 C46 C45 120.0 . .
C47 C46 H46 120.0 . .
C45 C46 H46 120.0 . .
C25 N1 C21 131.9(3) . .
C25 N1 H1 114.0 . .
C21 N1 H1 114.0 . .
C42 N2 C38 129.2(3) . .
C42 N2 H2 115.4 . .
C38 N2 H2 115.4 . .
C17 O1 Sn1 110.79(18) . .
Sn1 O4 Sn2 135.18(9) . 2_766
Sn1 O4 Sn2 120.56(9) . .
Sn2 O4 Sn2 104.09(8) 2_766 .
C34 O5 Sn1 133.12(19) 2_766 .
C34 O6 Sn2 130.30(18) . .
O4 Sn1 C1 108.38(10) . .
O4 Sn1 C5 113.67(10) . .
C1 Sn1 C5 137.79(12) . .
O4 Sn1 O1 78.78(7) . .
C1 Sn1 O1 98.64(10) . .
C5 Sn1 O1 92.86(10) . .
O4 Sn1 O5 90.61(7) . .
C1 Sn1 O5 90.44(10) . .
C5 Sn1 O5 85.78(10) . .
O1 Sn1 O5 167.76(7) . .
O4 Sn2 C13 110.99(10) 2_766 .
O4 Sn2 C9 104.85(11) 2_766 .
C13 Sn2 C9 142.97(12) . .
O4 Sn2 O4 75.91(8) 2_766 .
C13 Sn2 O4 94.53(10) . .
C9 Sn2 O4 103.00(9) . .
O4 Sn2 O6 89.36(7) 2_766 .
C13 Sn2 O6 86.25(9) . .
C9 Sn2 O6 85.14(10) . .
O4 Sn2 O6 164.52(7) . .
C50B C45A C46A 120.0 . .
C50B C45A C44 116.0(4) . .
C46A C45A C44 123.9(4) . .
C45A C50B C49B 120.0 . .
C45A C50B H50B 120.0 . .
C49B C50B H50B 120.0 . .
C48A C49B C50B 120.0 . .
C48A C49B H49B 120.0 . .
C50B C49B H49B 120.0 . .
C49B C48A C47A 120.0 . .
C49B C48A H48A 120.0 . .
C47A C48A H48A 120.0 . .
C48A C47A C46A 120.0 . .
C48A C47A H47A 120.0 . .
C46A C47A H47A 120.0 . .
C47A C46A C45A 120.0 . .
C47A C46A H46A 120.0 . .
C45A C46A H46A 120.0 . .
C13 C14A C15A 118.2(12) . .
C13 C14A H14C 107.8 . .
C15A C14A H14C 107.8 . .
C13 C14A H14D 107.8 . .
C15A C14A H14D 107.8 . .
H14C C14A H14D 107.1 . .
C16A C15A C14A 113.5(15) . .
C16A C15A H15C 108.9 . .
C14A C15A H15C 108.9 . .
C16A C15A H15D 108.9 . .
C14A C15A H15D 108.9 . .
H15C C15A H15D 107.7 . .
C15A C16A H16D 109.5 . .
C15A C16A H16E 109.5 . .
H16D C16A H16E 109.5 . .
C15A C16A H16F 109.5 . .
H16D C16A H16F 109.5 . .
H16E C16A H16F 109.5 . .
C3 C4A H4AA 109.5 . .
C3 C4A H4AB 109.5 . .
H4AA C4A H4AB 109.5 . .
C3 C4A H4AC 109.5 . .
H4AA C4A H4AC 109.5 . .
H4AB C4A H4AC 109.5 . .

loop_
_geom_bond_atom_site_label_1
_geom_bond_atom_site_label_2
_geom_bond_distance
_geom_bond_site_symmetry_2
C1 C2 1.513(4) .
C1 Sn1 2.122(3) .
C1 H1A 0.9700 .
C1 H1B 0.9700 .
C2 C3 1.525(4) .
C2 H2A 0.9700 .
C2 H2B 0.9700 .
C3 C4 1.536(6) .
C3 C4A 1.538(11) .
C3 H3AA 0.9700 .
C3 H3AB 0.9700 .
C3 H3BC 0.9700 .
C3 H3BD 0.9700 .
C4 H4A 0.9600 .
C4 H4B 0.9600 .
C4 H4C 0.9600 .
C5 C6 1.528(4) .
C5 Sn1 2.134(3) .
C5 H5A 0.9700 .
C5 H5B 0.9700 .
C6 C7 1.535(4) .
C6 H6A 0.9700 .
C6 H6B 0.9700 .
C7 C8 1.520(4) .
C7 H7A 0.9700 .
C7 H7B 0.9700 .
C8 H8A 0.9600 .
C8 H8B 0.9600 .
C8 H8C 0.9600 .
C9 C10 1.502(4) .
C9 Sn2 2.130(3) .
C9 H9A 0.9700 .
C9 H9B 0.9700 .
C10 C11 1.522(4) .
C10 H10A 0.9700 .
C10 H10B 0.9700 .
C11 C12 1.508(5) .
C11 H11A 0.9700 .
C11 H11B 0.9700 .
C12 H12A 0.9600 .
C12 H12B 0.9600 .
C12 H12C 0.9600 .
C13 C14 1.486(4) .
C13 C14A 1.505(7) .
C13 Sn2 2.118(3) .
C13 H13A 0.9700 .
C13 H13B 0.9700 .
C13 H13C 0.9700 .
C13 H13D 0.9700 .
C14 C15 1.517(6) .
C14 H14A 0.9700 .
C14 H14B 0.9700 .
C15 C16 1.500(8) .
C15 H15A 0.9700 .
C15 H15B 0.9700 .
C16 H16A 0.9600 .
C16 H16B 0.9600 .
C16 H16C 0.9600 .
C17 O2 1.236(3) .
C17 O1 1.298(4) .
C17 C18 1.497(4) .
C18 C19 1.387(4) .
C18 C23 1.390(4) .
C19 C20 1.371(4) .
C19 H19 0.9300 .
C20 C21 1.390(4) .
C20 H20 0.9300 .
C21 C22 1.400(4) .
C21 N1 1.404(4) .
C22 C23 1.371(4) .
C22 H22 0.9300 .
C23 H23 0.9300 .
C24 C25 1.501(4) .
C24 H24A 0.9600 .
C24 H24B 0.9600 .
C24 H24C 0.9600 .
C25 N1 1.341(4) .
C25 C26 1.374(4) .
C26 C27 1.422(4) .
C26 H26 0.9300 .
C27 O3 1.251(3) .
C27 C28 1.502(4) .
C28 C33 1.380(4) .
C28 C29 1.393(4) .
C29 C30 1.397(4) .
C29 H29 0.9300 .
C30 C31 1.369(4) .
C30 H30 0.9300 .
C31 C32 1.377(4) .
C31 H31 0.9300 .
C32 C33 1.386(4) .
C32 H32 0.9300 .
C33 H33 0.9300 .
C34 O5 1.262(3) 2_766
C34 O6 1.266(3) .
C34 C35 1.481(4) .
C35 C36 1.382(4) .
C35 C40 1.397(4) .
C36 C37 1.386(4) .
C36 H36 0.9300 .
C37 C38 1.386(4) .
C37 H37 0.9300 .
C38 C39 1.386(4) .
C38 N2 1.410(3) .
C39 C40 1.378(4) .
C39 H39 0.9300 .
C40 H40 0.9300 .
C41 C42 1.484(4) .
C41 H41A 0.9600 .
C41 H41B 0.9600 .
C41 H41C 0.9600 .
C42 N2 1.351(4) .
C42 C43 1.384(4) .
C43 C44 1.414(4) .
C43 H43 0.9300 .
C44 O7 1.255(4) .
C44 C45 1.519(5) .
C44 C45A 1.522(5) .
C45 C50A 1.3900 .
C45 C46 1.3900 .
C50A C49A 1.3900 .
C50A H50A 0.9300 .
C49A C48 1.3900 .
C49A H49A 0.9300 .
C48 C47 1.3900 .
C48 H48 0.9300 .
C47 C46 1.3900 .
C47 H47 0.9300 .
C46 H46 0.9300 .
N1 H1 0.8600 .
N2 H2 0.8600 .
O1 Sn1 2.1900(18) .
O4 Sn1 2.0235(19) .
O4 Sn2 2.0441(19) 2_766
O4 Sn2 2.1487(17) .
O5 Sn1 2.2541(19) .
O6 Sn2 2.2504(19) .
C45A C50B 1.3900 .
C45A C46A 1.3900 .
C50B C49B 1.3900 .
C50B H50B 0.9300 .
C49B C48A 1.3900 .
C49B H49B 0.9300 .
C48A C47A 1.3900 .
C48A H48A 0.9300 .
C47A C46A 1.3900 .
C47A H47A 0.9300 .
C46A H46A 0.9300 .
C14A C15A 1.523(10) .
C14A H14C 0.9700 .
C14A H14D 0.9700 .
C15A C16A 1.510(11) .
C15A H15C 0.9700 .
C15A H15D 0.9700 .
C16A H16D 0.9600 .
C16A H16E 0.9600 .
C16A H16F 0.9600 .
C4A H4AA 0.9600 .
C4A H4AB 0.9600 .
C4A H4AC 0.9600 .

loop_
_geom_torsion_atom_site_label_1
_geom_torsion_atom_site_label_2
_geom_torsion_atom_site_label_3
_geom_torsion_atom_site_label_4
_geom_torsion
_geom_torsion_site_symmetry_1
Sn1 C1 C2 C3 176.4(2) .
C1 C2 C3 C4 172.7(10) .
C1 C2 C3 C4A -159(3) .
Sn1 C5 C6 C7 167.1(2) .
C5 C6 C7 C8 -177.5(3) .
Sn2 C9 C10 C11 -171.7(2) .
C9 C10 C11 C12 176.7(3) .
Sn2 C13 C14 C15 -174.3(3) .
C13 C14 C15 C16 -63.1(7) .
O2 C17 C18 C19 173.4(3) .
O1 C17 C18 C19 -5.2(4) .
O2 C17 C18 C23 -3.6(5) .
O1 C17 C18 C23 177.8(3) .
C23 C18 C19 C20 0.6(5) .
C17 C18 C19 C20 -176.5(3) .
C18 C19 C20 C21 -1.0(5) .
C19 C20 C21 C22 0.4(5) .
C19 C20 C21 N1 176.1(3) .
C20 C21 C22 C23 0.6(5) .
N1 C21 C22 C23 -174.8(3) .
C21 C22 C23 C18 -1.0(5) .
C19 C18 C23 C22 0.4(5) .
C17 C18 C23 C22 177.5(3) .
N1 C25 C26 C27 0.4(5) .
C24 C25 C26 C27 -177.4(3) .
C25 C26 C27 O3 0.6(5) .
C25 C26 C27 C28 -178.3(3) .
O3 C27 C28 C33 170.2(3) .
C26 C27 C28 C33 -10.8(5) .
O3 C27 C28 C29 -9.3(4) .
C26 C27 C28 C29 169.7(3) .
C33 C28 C29 C30 1.3(5) .
C27 C28 C29 C30 -179.3(3) .
C28 C29 C30 C31 -0.4(5) .
C29 C30 C31 C32 -0.5(6) .
C30 C31 C32 C33 0.4(6) .
C29 C28 C33 C32 -1.4(5) .
C27 C28 C33 C32 179.2(3) .
C31 C32 C33 C28 0.6(6) .
O5 C34 C35 C36 -12.5(4) 2_766
O6 C34 C35 C36 169.9(3) .
O5 C34 C35 C40 169.3(3) 2_766
O6 C34 C35 C40 -8.3(4) .
C40 C35 C36 C37 -1.5(4) .
C34 C35 C36 C37 -179.8(3) .
C35 C36 C37 C38 -2.5(4) .
C36 C37 C38 C39 4.9(4) .
C36 C37 C38 N2 -176.4(3) .
C37 C38 C39 C40 -3.3(4) .
N2 C38 C39 C40 177.9(3) .
C38 C39 C40 C35 -0.7(4) .
C36 C35 C40 C39 3.1(4) .
C34 C35 C40 C39 -178.6(3) .
N2 C42 C43 C44 -1.5(4) .
C41 C42 C43 C44 177.5(3) .
C42 C43 C44 O7 1.8(5) .
C42 C43 C44 C45 177.5(3) .
C42 C43 C44 C45A -171.5(3) .
O7 C44 C45 C50A 16.5(5) .
C43 C44 C45 C50A -159.6(3) .
O7 C44 C45 C46 -158.9(3) .
C43 C44 C45 C46 25.1(5) .
C46 C45 C50A C49A 0.0 .
C44 C45 C50A C49A -175.3(5) .
C45 C50A C49A C48 0.0 .
C50A C49A C48 C47 0.0 .
C49A C48 C47 C46 0.0 .
C48 C47 C46 C45 0.0 .
C50A C45 C46 C47 0.0 .
C44 C45 C46 C47 175.4(5) .
C26 C25 N1 C21 177.2(3) .
C24 C25 N1 C21 -5.1(5) .
C20 C21 N1 C25 149.9(3) .
C22 C21 N1 C25 -34.6(5) .
C43 C42 N2 C38 176.0(3) .
C41 C42 N2 C38 -3.0(5) .
C39 C38 N2 C42 -138.9(3) .
C37 C38 N2 C42 42.4(4) .
O2 C17 O1 Sn1 -11.6(4) .
C18 C17 O1 Sn1 167.0(2) .
O5 C34 O6 Sn2 -40.0(4) 2_766
C35 C34 O6 Sn2 137.4(2) .
O7 C44 C45A C50B -8.7(5) .
C43 C44 C45A C50B 164.8(3) .
O7 C44 C45A C46A 168.4(3) .
C43 C44 C45A C46A -18.1(5) .
C46A C45A C50B C49B 0.0 .
C44 C45A C50B C49B 177.2(4) .
C45A C50B C49B C48A 0.0 .
C50B C49B C48A C47A 0.0 .
C49B C48A C47A C46A 0.0 .
C48A C47A C46A C45A 0.0 .
C50B C45A C46A C47A 0.0 .
C44 C45A C46A C47A -177.0(4) .
Sn2 C13 C14A C15A -170.7(13) .
C13 C14A C15A C16A -54(3) .
